data_7126682
loop_
_publ_author_name
'Delmas, Luke C.'
'White, Andrew J. P.'
'Pugh, David'
'Evans, Arwyn'
'Isbell, Mark Antonin'
'Heng, Jerry Y. Y.'
'Lickiss, Paul D.'
'Davies, Robert P.'

_publ_section_title
;
 Stable metal-organic frameworks with low water affinity built from
 methyl-siloxane linkers.
;
_journal_issue 57
_journal_name_full 'Chemical communications (Cambridge, England)'
_journal_page_first 7905
_journal_page_last 7908
_journal_paper_doi 10.1039/d0cc01186j
_journal_volume 56
_journal_year 2020
_chemical_formula_moiety 'C21 H25 N2 O8.5 Si Zr1.5, 1.5(C3 H7 N O)'
_chemical_formula_sum 'C25.5 H35.5 N3.5 O10 Si Zr1.5'
_chemical_formula_weight 715.99
_space_group_crystal_system orthorhombic
_space_group_IT_number 72
_space_group_name_Hall '-I 2 2c'
_space_group_name_H-M_alt 'I b a m'
_atom_sites_solution_hydrogens geom
_audit_creation_method SHELXL-2017/1
_audit_update_record
;
2019-08-29 deposited with the CCDC.	2020-06-04 downloaded from the CCDC.
;
_cell_angle_alpha 90
_cell_angle_beta 90
_cell_angle_gamma 90
_cell_formula_units_Z 16
_cell_length_a 17.2986(5)
_cell_length_b 30.7451(6)
_cell_length_c 27.0210(6)
_cell_measurement_reflns_used 9137
_cell_measurement_temperature 103(2)
_cell_measurement_theta_max 28.2030
_cell_measurement_theta_min 2.5520
_cell_volume 14371.0(6)
_computing_cell_refinement 'CrysAlisPro 1.171.39.27b (Rigaku OD, 2015)'
_computing_data_collection 'CrysAlisPro 1.171.39.27b (Rigaku OD, 2015)'
_computing_data_reduction 'CrysAlisPro 1.171.39.27b (Rigaku OD, 2015)'
_computing_molecular_graphics 'Bruker SHELXTL'
_computing_publication_material 'CIFTAB-2014 (Sheldrick, 2017)'
_computing_structure_refinement 'SHELXL-2017/1 (Sheldrick, 2017)'
_computing_structure_solution 'SHELXT 2014/5 (Sheldrick, 2014)'
_diffrn_ambient_temperature 103(2)
_diffrn_measured_fraction_theta_full 0.997
_diffrn_measured_fraction_theta_max 0.998
_diffrn_measurement_device_type 'XtaLAB AFC12 (RCD3): Kappa single'
_diffrn_measurement_method 'omega scans'
_diffrn_radiation_type MoK\a
_diffrn_radiation_wavelength 0.71073
_diffrn_reflns_av_R_equivalents 0.1201
_diffrn_reflns_av_unetI/netI 0.0869
_diffrn_reflns_Laue_measured_fraction_full 0.997
_diffrn_reflns_Laue_measured_fraction_max 0.998
_diffrn_reflns_limit_h_max 19
_diffrn_reflns_limit_h_min -22
_diffrn_reflns_limit_k_max 39
_diffrn_reflns_limit_k_min -34
_diffrn_reflns_limit_l_max 35
_diffrn_reflns_limit_l_min -30
_diffrn_reflns_number 67333
_diffrn_reflns_point_group_measured_fraction_full 0.997
_diffrn_reflns_point_group_measured_fraction_max 0.998
_diffrn_reflns_theta_full 25.242
_diffrn_reflns_theta_max 27.485
_diffrn_reflns_theta_min 2.310
_exptl_absorpt_coefficient_mu 0.526
_exptl_absorpt_correction_T_max 1.00000
_exptl_absorpt_correction_T_min 0.75807
_exptl_absorpt_correction_type multi-scan
_exptl_absorpt_process_details
; 
CrysAlisPro 1.171.39.27b (Rigaku Oxford Diffraction, 2015) 
Empirical absorption correction using spherical harmonics, 
implemented in SCALE3 ABSPACK scaling algorithm. 
;
_exptl_crystal_colour colourless
_exptl_crystal_density_diffrn 1.324
_exptl_crystal_description prism
_exptl_crystal_F_000 5872
_exptl_crystal_size_max 0.100
_exptl_crystal_size_mid 0.025
_exptl_crystal_size_min 0.010
_refine_diff_density_max 1.105
_refine_diff_density_min -0.988
_refine_diff_density_rms 0.112
_refine_ls_extinction_method none
_refine_ls_goodness_of_fit_ref 1.014
_refine_ls_hydrogen_treatment constr
_refine_ls_matrix_type full
_refine_ls_number_parameters 241
_refine_ls_number_reflns 8406
_refine_ls_number_restraints 0
_refine_ls_restrained_S_all 1.014
_refine_ls_R_factor_all 0.0963
_refine_ls_R_factor_gt 0.0591
_refine_ls_shift/su_max 0.001
_refine_ls_shift/su_mean 0.000
_refine_ls_structure_factor_coef Fsqd
_refine_ls_weighting_details 'w=1/[\s^2^(Fo^2^)+(0.1013P)^2^] where P=(Fo^2^+2Fc^2^)/3'
_refine_ls_weighting_scheme calc
_refine_ls_wR_factor_gt 0.1665
_refine_ls_wR_factor_ref 0.1826
_reflns_Friedel_coverage 0.000
_reflns_number_gt 5153
_reflns_number_total 8406
_reflns_threshold_expression 'I > 2\s(I)'
_cod_data_source_file d0cc01186j2.cif
_cod_data_source_block IMP-32-Zr
_cod_depositor_comments 'Adding full bibliography for 7126681--7126683.cif.'
_cod_original_formula_sum 'C25.50 H35.50 N3.50 O10 Si Zr1.50'
_cod_database_code 7126682
_shelx_shelxl_version_number 2017/1
_shelx_space_group_comment
; 
The symmetry employed for this shelxl refinement is uniquely defined 
by the following loop, which should always be used as a source of 
symmetry information in preference to the above space-group names. 
They are only intended as comments. 
;

loop_
_space_group_symop_operation_xyz
'x, y, z'
'-x, -y, z'
'-x+1/2, y+1/2, -z'
'x+1/2, -y+1/2, -z'
'x+1/2, y+1/2, z+1/2'
'-x+1/2, -y+1/2, z+1/2'
'-x+1, y+1, -z+1/2'
'x+1, -y+1, -z+1/2'
'-x, -y, -z'
'x, y, -z'
'x-1/2, -y-1/2, z'
'-x-1/2, y-1/2, z'
'-x+1/2, -y+1/2, -z+1/2'
'x+1/2, y+1/2, -z+1/2'
'x, -y, z+1/2'
'-x, y, z+1/2'

loop_
_atom_site_label
_atom_site_type_symbol
_atom_site_fract_x
_atom_site_fract_y
_atom_site_fract_z
_atom_site_U_iso_or_equiv
_atom_site_adp_type
_atom_site_occupancy
_atom_site_site_symmetry_order
_atom_site_calc_flag
_atom_site_refinement_flags_posn
_atom_site_refinement_flags_adp
_atom_site_refinement_flags_occupancy
_atom_site_disorder_assembly
_atom_site_disorder_group
Zr1 Zr 0.39936(3) 0.49146(2) 0.56573(2) 0.03146(16) Uani 1 1 d . . . . .
Zr2 Zr 0.52222(4) 0.42153(2) 0.500000 0.02581(17) Uani 1 2 d S T P . .
O1 O 0.250000 0.250000 0.750000 0.0654(18) Uani 1 2 d S . P . .
Si2 Si 0.31359(10) 0.23061(5) 0.71255(5) 0.0482(4) Uani 1 1 d . . . . .
C3 C 0.3432(3) 0.27762(16) 0.67248(19) 0.0457(13) Uani 1 1 d . . . . .
C4 C 0.3042(4) 0.3165(2) 0.6750(3) 0.075(2) Uani 1 1 d . . . . .
H4A H 0.260744 0.318882 0.696280 0.090 Uiso 1 1 calc R U . . .
C5 C 0.3266(4) 0.35224(19) 0.6473(2) 0.071(2) Uani 1 1 d . . . . .
H5A H 0.301324 0.379397 0.651626 0.085 Uiso 1 1 calc R U . . .
C6 C 0.3846(3) 0.34831(15) 0.61424(19) 0.0440(13) Uani 1 1 d . . . . .
C7 C 0.4242(4) 0.30982(18) 0.6103(2) 0.0633(18) Uani 1 1 d . . . . .
H7A H 0.466172 0.307178 0.587832 0.076 Uiso 1 1 calc R U . . .
C8 C 0.4025(4) 0.27471(18) 0.6396(2) 0.0661(19) Uani 1 1 d . . . . .
H8A H 0.429750 0.248015 0.636623 0.079 Uiso 1 1 calc R U . . .
C9 C 0.4082(3) 0.38630(15) 0.5831(2) 0.0424(13) Uani 1 1 d . . . . .
O10 O 0.3788(2) 0.42311(11) 0.59321(14) 0.0524(10) Uani 1 1 d . . . . .
O11 O 0.4565(2) 0.37884(9) 0.54894(11) 0.0379(8) Uani 1 1 d . . . . .
C12 C 0.2668(3) 0.18796(16) 0.67304(18) 0.0451(13) Uani 1 1 d . . . . .
C13 C 0.2123(4) 0.20012(17) 0.6385(2) 0.0623(18) Uani 1 1 d . . . . .
H13A H 0.200171 0.230063 0.634700 0.075 Uiso 1 1 calc R U . . .
C14 C 0.1747(4) 0.16956(17) 0.6092(2) 0.0588(17) Uani 1 1 d . . . . .
H14A H 0.137968 0.178871 0.585336 0.071 Uiso 1 1 calc R U . . .
C15 C 0.1903(3) 0.12584(16) 0.61459(19) 0.0448(13) Uani 1 1 d . . . . .
C16 C 0.2415(4) 0.11301(17) 0.6501(2) 0.070(2) Uani 1 1 d . . . . .
H16A H 0.250920 0.082905 0.655243 0.084 Uiso 1 1 calc R U . . .
C17 C 0.2808(4) 0.14414(18) 0.6793(2) 0.071(2) Uani 1 1 d . . . . .
H17A H 0.317148 0.134793 0.703391 0.085 Uiso 1 1 calc R U . . .
C18 C 0.1500(3) 0.09302(16) 0.58384(19) 0.0421(12) Uani 1 1 d . . . . .
O19 O 0.1076(2) 0.10829(10) 0.54895(12) 0.0371(8) Uani 1 1 d . . . . .
O20 O 0.1587(2) 0.05364(11) 0.59307(14) 0.0547(10) Uani 1 1 d . . . . .
C21 C 0.3953(4) 0.2080(2) 0.7465(3) 0.079(2) Uani 1 1 d . . . . .
H21A H 0.433317 0.196378 0.723098 0.118 Uiso 1 1 calc R U . . .
H21B H 0.419386 0.230869 0.766550 0.118 Uiso 1 1 calc R U . . .
H21C H 0.377204 0.184566 0.768226 0.118 Uiso 1 1 calc R U . . .
O30 O 0.2823(3) 0.48251(17) 0.56485(19) 0.0829(15) Uani 1 1 d . . . . .
O40 O 0.4111(4) 0.49285(17) 0.64120(16) 0.106(2) Uani 1 1 d . . . . .
O50 O 0.3873(4) 0.52935(17) 0.500000 0.074(2) Uani 1 2 d S T P . .
O60 O 0.4081(4) 0.4530(2) 0.500000 0.077(2) Uani 1 2 d S T P . .
O70 O 0.4890(2) 0.53848(13) 0.56561(18) 0.0735(15) Uani 1 1 d . . . . .

loop_
_atom_site_aniso_label
_atom_site_aniso_U_11
_atom_site_aniso_U_22
_atom_site_aniso_U_33
_atom_site_aniso_U_23
_atom_site_aniso_U_13
_atom_site_aniso_U_12
Zr1 0.0534(3) 0.0147(2) 0.0263(2) 0.00159(16) 0.0090(2) -0.00142(19)
Zr2 0.0496(4) 0.0095(2) 0.0183(3) 0.000 0.000 -0.0022(3)
O1 0.112(5) 0.042(3) 0.042(3) 0.001(2) 0.013(3) -0.038(3)
Si2 0.0790(11) 0.0323(7) 0.0333(8) 0.0091(6) -0.0086(7) -0.0272(8)
C3 0.069(4) 0.028(3) 0.040(3) 0.004(2) 0.003(3) -0.020(3)
C4 0.098(5) 0.049(4) 0.077(5) 0.022(3) 0.045(4) -0.004(4)
C5 0.099(5) 0.037(3) 0.078(5) 0.018(3) 0.048(4) 0.003(3)
C6 0.072(4) 0.021(2) 0.039(3) 0.004(2) 0.015(3) -0.009(2)
C7 0.084(4) 0.033(3) 0.073(4) 0.021(3) 0.035(3) 0.000(3)
C8 0.098(5) 0.025(3) 0.075(4) 0.015(3) 0.027(4) 0.000(3)
C9 0.067(4) 0.017(2) 0.043(3) 0.002(2) 0.012(3) -0.005(2)
O10 0.083(3) 0.0229(18) 0.052(2) 0.0112(16) 0.028(2) -0.0039(18)
O11 0.067(2) 0.0171(15) 0.0296(17) 0.0000(12) 0.0069(16) -0.0047(15)
C12 0.069(4) 0.029(2) 0.037(3) 0.009(2) -0.008(3) -0.014(2)
C13 0.109(5) 0.022(2) 0.056(4) 0.007(2) -0.028(3) -0.015(3)
C14 0.092(5) 0.031(3) 0.053(3) 0.002(2) -0.035(3) -0.011(3)
C15 0.069(4) 0.028(2) 0.038(3) 0.004(2) -0.015(3) -0.013(3)
C16 0.114(5) 0.024(3) 0.071(4) 0.004(3) -0.046(4) -0.004(3)
C17 0.100(5) 0.035(3) 0.078(5) 0.003(3) -0.052(4) -0.009(3)
C18 0.062(3) 0.026(2) 0.038(3) 0.004(2) -0.009(2) -0.007(2)
O19 0.061(2) 0.0203(16) 0.0302(17) 0.0017(13) -0.0051(15) -0.0068(15)
O20 0.085(3) 0.0227(18) 0.056(2) 0.0034(16) -0.030(2) -0.0065(18)
C21 0.105(6) 0.058(4) 0.074(5) 0.014(3) -0.034(4) -0.035(4)
O30 0.049(3) 0.081(4) 0.119(4) 0.001(3) 0.010(3) -0.026(2)
O40 0.216(7) 0.081(4) 0.022(2) 0.002(2) -0.019(3) 0.001(4)
O50 0.167(7) 0.032(3) 0.023(3) 0.000 0.000 -0.045(4)
O60 0.130(6) 0.078(5) 0.024(3) 0.000 0.000 0.067(4)
O70 0.059(3) 0.045(2) 0.117(4) 0.057(3) -0.015(2) -0.005(2)

loop_
_atom_type_symbol
_atom_type_description
_atom_type_scat_dispersion_real
_atom_type_scat_dispersion_imag
_atom_type_scat_source
C C 0.0033 0.0016 'International Tables Vol C Tables 4.2.6.8 and 6.1.1.4'
H H 0.0000 0.0000 'International Tables Vol C Tables 4.2.6.8 and 6.1.1.4'
N N 0.0061 0.0033 'International Tables Vol C Tables 4.2.6.8 and 6.1.1.4'
O O 0.0106 0.0060 'International Tables Vol C Tables 4.2.6.8 and 6.1.1.4'
Si Si 0.0817 0.0704 'International Tables Vol C Tables 4.2.6.8 and 6.1.1.4'
Zr Zr -2.9673 0.5597 'International Tables Vol C Tables 4.2.6.8 and 6.1.1.4'

loop_
_geom_angle_atom_site_label_1
_geom_angle_atom_site_label_2
_geom_angle_atom_site_label_3
_geom_angle
_geom_angle_site_symmetry_1
_geom_angle_site_symmetry_3
_geom_angle_publ_flag
O30 Zr1 O40 96.4(2) . . ?
O30 Zr1 O70 144.74(19) . . ?
O40 Zr1 O70 85.1(2) . . ?
O30 Zr1 O50 88.1(2) . . ?
O40 Zr1 O50 145.71(18) . . ?
O70 Zr1 O50 72.41(19) . . ?
O30 Zr1 O60 89.2(2) . . ?
O40 Zr1 O60 146.1(2) . . ?
O70 Zr1 O60 108.9(3) . . ?
O50 Zr1 O60 67.53(19) . . ?
O30 Zr1 O70 146.76(18) . 2_665 ?
O40 Zr1 O70 85.5(2) . 2_665 ?
O70 Zr1 O70 68.48(18) . 2_665 ?
O50 Zr1 O70 108.8(2) . 2_665 ?
O60 Zr1 O70 72.4(2) . 2_665 ?
O30 Zr1 O10 73.89(18) . . ?
O40 Zr1 O10 73.00(18) . . ?
O70 Zr1 O10 138.64(15) . . ?
O50 Zr1 O10 140.06(16) . . ?
O60 Zr1 O10 76.67(19) . . ?
O70 Zr1 O10 75.04(16) 2_665 . ?
O30 Zr1 O20 71.38(18) . 12_665 ?
O40 Zr1 O20 72.79(19) . 12_665 ?
O70 Zr1 O20 75.58(16) . 12_665 ?
O50 Zr1 O20 76.66(18) . 12_665 ?
O60 Zr1 O20 139.73(17) . 12_665 ?
O70 Zr1 O20 139.30(15) 2_665 12_665 ?
O10 Zr1 O20 127.17(13) . 12_665 ?
O30 Zr1 Zr2 118.89(15) . 9_666 ?
O40 Zr1 Zr2 116.90(16) . 9_666 ?
O70 Zr1 Zr2 36.02(11) . 9_666 ?
O50 Zr1 Zr2 36.40(16) . 9_666 ?
O60 Zr1 Zr2 88.50(18) . 9_666 ?
O70 Zr1 Zr2 88.75(13) 2_665 9_666 ?
O10 Zr1 Zr2 160.64(9) . 9_666 ?
O20 Zr1 Zr2 72.14(9) 12_665 9_666 ?
O30 Zr1 Zr2 120.80(15) . . ?
O40 Zr1 Zr2 117.18(18) . . ?
O70 Zr1 Zr2 88.51(14) . . ?
O50 Zr1 Zr2 88.41(17) . . ?
O60 Zr1 Zr2 36.63(16) . . ?
O70 Zr1 Zr2 35.73(11) 2_665 . ?
O10 Zr1 Zr2 72.01(9) . . ?
O20 Zr1 Zr2 160.78(9) 12_665 . ?
Zr2 Zr1 Zr2 88.659(16) 9_666 . ?
O30 Zr1 Zr1 178.94(16) . 2_665 ?
O40 Zr1 Zr1 84.2(2) . 2_665 ?
O70 Zr1 Zr1 34.42(11) . 2_665 ?
O50 Zr1 Zr1 90.9(2) . 2_665 ?
O60 Zr1 Zr1 90.7(2) . 2_665 ?
O70 Zr1 Zr1 34.06(11) 2_665 2_665 ?
O10 Zr1 Zr1 107.12(11) . 2_665 ?
O20 Zr1 Zr1 108.07(11) 12_665 2_665 ?
Zr2 Zr1 Zr1 60.050(14) 9_666 2_665 ?
Zr2 Zr1 Zr1 59.473(15) . 2_665 ?
O30 Zr1 Zr1 89.34(15) . 10_556 ?
O40 Zr1 Zr1 174.2(2) . 10_556 ?
O70 Zr1 Zr1 89.91(13) . 10_556 ?
O50 Zr1 Zr1 33.67(13) . 10_556 ?
O60 Zr1 Zr1 33.88(14) . 10_556 ?
O70 Zr1 Zr1 89.91(13) 2_665 10_556 ?
O10 Zr1 Zr1 109.21(10) . 10_556 ?
O20 Zr1 Zr1 108.89(10) 12_665 10_556 ?
Zr2 Zr1 Zr1 59.369(8) 9_666 10_556 ?
Zr2 Zr1 Zr1 59.566(9) . 10_556 ?
Zr1 Zr1 Zr1 90.0 2_665 10_556 ?
O70 Zr2 O70 109.9(3) 2_665 9_666 ?
O70 Zr2 O50 70.75(15) 2_665 9_666 ?
O70 Zr2 O50 70.75(15) 9_666 9_666 ?
O70 Zr2 O11 142.25(14) 2_665 10_556 ?
O70 Zr2 O11 78.40(15) 9_666 10_556 ?
O50 Zr2 O11 142.40(9) 9_666 10_556 ?
O70 Zr2 O11 78.40(15) 2_665 . ?
O70 Zr2 O11 142.25(14) 9_666 . ?
O50 Zr2 O11 142.40(9) 9_666 . ?
O11 Zr2 O11 74.59(17) 10_556 . ?
O70 Zr2 O19 78.64(15) 2_665 11_665 ?
O70 Zr2 O19 142.60(14) 9_666 11_665 ?
O50 Zr2 O19 78.76(18) 9_666 11_665 ?
O11 Zr2 O19 117.80(12) 10_556 11_665 ?
O11 Zr2 O19 74.48(13) . 11_665 ?
O70 Zr2 O19 142.60(14) 2_665 4_556 ?
O70 Zr2 O19 78.64(15) 9_666 4_556 ?
O50 Zr2 O19 78.76(18) 9_666 4_556 ?
O11 Zr2 O19 74.48(13) 10_556 4_556 ?
O11 Zr2 O19 117.80(12) . 4_556 ?
O19 Zr2 O19 74.55(17) 11_665 4_556 ?
O70 Zr2 O60 70.73(15) 2_665 . ?
O70 Zr2 O60 70.73(15) 9_666 . ?
O50 Zr2 O60 109.9(3) 9_666 . ?
O11 Zr2 O60 78.29(18) 10_556 . ?
O11 Zr2 O60 78.29(18) . . ?
O19 Zr2 O60 142.35(9) 11_665 . ?
O19 Zr2 O60 142.35(9) 4_556 . ?
O70 Zr2 Zr1 35.14(11) 2_665 2_665 ?
O70 Zr2 Zr1 90.93(13) 9_666 2_665 ?
O50 Zr2 Zr1 35.61(9) 9_666 2_665 ?
O11 Zr2 Zr1 166.64(9) 10_556 2_665 ?
O11 Zr2 Zr1 110.82(8) . 2_665 ?
O19 Zr2 Zr1 75.56(8) 11_665 2_665 ?
O19 Zr2 Zr1 111.57(9) 4_556 2_665 ?
O60 Zr2 Zr1 90.68(17) . 2_665 ?
O70 Zr2 Zr1 90.93(13) 2_665 9_666 ?
O70 Zr2 Zr1 35.14(11) 9_666 9_666 ?
O50 Zr2 Zr1 35.61(9) 9_666 9_666 ?
O11 Zr2 Zr1 110.82(8) 10_556 9_666 ?
O11 Zr2 Zr1 166.64(9) . 9_666 ?
O19 Zr2 Zr1 111.57(9) 11_665 9_666 ?
O19 Zr2 Zr1 75.56(8) 4_556 9_666 ?
O60 Zr2 Zr1 90.68(17) . 9_666 ?
Zr1 Zr2 Zr1 61.264(17) 2_665 9_666 ?
O70 Zr2 Zr1 90.71(13) 2_665 10_556 ?
O70 Zr2 Zr1 35.23(12) 9_666 10_556 ?
O50 Zr2 Zr1 90.59(17) 9_666 10_556 ?
O11 Zr2 Zr1 75.30(8) 10_556 10_556 ?
O11 Zr2 Zr1 111.11(10) . 10_556 ?
O19 Zr2 Zr1 166.90(8) 11_665 10_556 ?
O19 Zr2 Zr1 111.13(8) 4_556 10_556 ?
O60 Zr2 Zr1 35.50(10) . 10_556 ?
Zr1 Zr2 Zr1 91.343(16) 2_665 10_556 ?
Zr1 Zr2 Zr1 60.479(16) 9_666 10_556 ?
O70 Zr2 Zr1 35.23(12) 2_665 . ?
O70 Zr2 Zr1 90.71(13) 9_666 . ?
O50 Zr2 Zr1 90.59(17) 9_666 . ?
O11 Zr2 Zr1 111.11(10) 10_556 . ?
O11 Zr2 Zr1 75.31(8) . . ?
O19 Zr2 Zr1 111.13(8) 11_665 . ?
O19 Zr2 Zr1 166.90(8) 4_556 . ?
O60 Zr2 Zr1 35.50(10) . . ?
Zr1 Zr2 Zr1 60.478(16) 2_665 . ?
Zr1 Zr2 Zr1 91.343(16) 9_666 . ?
Zr1 Zr2 Zr1 60.867(17) 10_556 . ?
Si2 O1 Si2 180.0 . 13_556 ?
O1 Si2 C21 110.8(3) . . ?
O1 Si2 C12 108.8(2) . . ?
C21 Si2 C12 110.8(3) . . ?
O1 Si2 C3 105.31(19) . . ?
C21 Si2 C3 111.9(3) . . ?
C12 Si2 C3 109.1(2) . . ?
C8 C3 C4 117.4(5) . . ?
C8 C3 Si2 122.1(4) . . ?
C4 C3 Si2 120.5(4) . . ?
C3 C4 C5 121.8(6) . . ?
C6 C5 C4 119.6(6) . . ?
C5 C6 C7 120.0(5) . . ?
C5 C6 C9 120.4(5) . . ?
C7 C6 C9 119.5(5) . . ?
C6 C7 C8 119.4(5) . . ?
C3 C8 C7 121.7(6) . . ?
O11 C9 O10 125.7(4) . . ?
O11 C9 C6 116.7(4) . . ?
O10 C9 C6 117.6(4) . . ?
C9 O10 Zr1 134.0(3) . . ?
C9 O11 Zr2 132.5(3) . . ?
C13 C12 C17 117.9(5) . . ?
C13 C12 Si2 119.4(4) . . ?
C17 C12 Si2 122.6(4) . . ?
C12 C13 C14 121.5(5) . . ?
C15 C14 C13 120.5(5) . . ?
C16 C15 C14 118.9(5) . . ?
C16 C15 C18 120.2(5) . . ?
C14 C15 C18 120.8(5) . . ?
C15 C16 C17 120.6(5) . . ?
C12 C17 C16 120.6(5) . . ?
O20 C18 O19 124.9(5) . . ?
O20 C18 C15 119.5(5) . . ?
O19 C18 C15 115.6(4) . . ?
C18 O19 Zr2 132.6(3) . 11_565 ?
C18 O20 Zr1 134.1(3) . 12_655 ?
Zr1 O50 Zr1 112.7(3) . 10_556 ?
Zr1 O50 Zr2 108.0(2) . 9_666 ?
Zr1 O50 Zr2 108.0(2) 10_556 9_666 ?
Zr1 O60 Zr1 112.2(3) 10_556 . ?
Zr1 O60 Zr2 107.9(2) 10_556 . ?
Zr1 O60 Zr2 107.9(2) . . ?
Zr1 O70 Zr1 111.52(18) . 2_665 ?
Zr1 O70 Zr2 108.84(19) . 9_666 ?
Zr1 O70 Zr2 109.0(2) 2_665 9_666 ?

loop_
_geom_bond_atom_site_label_1
_geom_bond_atom_site_label_2
_geom_bond_distance
_geom_bond_site_symmetry_2
_geom_bond_publ_flag
Zr1 O30 2.043(4) . ?
Zr1 O40 2.050(4) . ?
Zr1 O70 2.120(4) . ?
Zr1 O50 2.134(3) . ?
Zr1 O60 2.139(4) . ?
Zr1 O70 2.140(4) 2_665 ?
Zr1 O10 2.257(3) . ?
Zr1 O20 2.282(3) 12_665 ?
Zr1 Zr2 3.4857(6) 9_666 ?
Zr1 Zr2 3.5061(7) . ?
Zr1 Zr1 3.5212(10) 2_665 ?
Zr1 Zr1 3.5520(9) 10_556 ?
Zr2 O70 2.166(4) 2_665 ?
Zr2 O70 2.166(4) 9_666 ?
Zr2 O50 2.175(6) 9_666 ?
Zr2 O11 2.183(3) 10_556 ?
Zr2 O11 2.183(3) . ?
Zr2 O19 2.184(3) 11_665 ?
Zr2 O19 2.184(3) 4_556 ?
Zr2 O60 2.198(6) . ?
O1 Si2 1.6092(18) . ?
O1 Si2 1.6092(18) 13_556 ?
Si2 C21 1.824(7) . ?
Si2 C12 1.875(5) . ?
Si2 C3 1.877(5) . ?
C3 C8 1.359(8) . ?
C3 C4 1.373(8) . ?
C4 C5 1.385(8) . ?
C5 C6 1.348(8) . ?
C6 C7 1.372(8) . ?
C6 C9 1.497(6) . ?
C7 C8 1.391(7) . ?
C9 O11 1.265(6) . ?
C9 O10 1.271(6) . ?
C12 C13 1.377(7) . ?
C12 C17 1.379(7) . ?
C13 C14 1.391(7) . ?
C14 C15 1.379(7) . ?
C15 C16 1.364(7) . ?
C15 C18 1.482(7) . ?
C16 C17 1.414(8) . ?
C18 O20 1.245(6) . ?
C18 O19 1.283(6) . ?
